data_7102695
loop_
_publ_author_name
'Thompson, Amber L'
'Goeta, Andres E'
'Real, Jose A'
'Galet, Ana'
'Carmen Munoz, M'

_publ_section_title
;
 Thermal and light induced polymorphism in iron(II) spin crossover
 compounds.
;
_journal_issue 12
_journal_name_full 'Chemical communications (Cambridge, England)'
_journal_page_first 1390
_journal_page_last 1391
_journal_paper_doi 10.1039/b403179b
_journal_year 2004
_chemical_formula_moiety 'C24 H24 B2 Fe N10'
_chemical_formula_sum 'C24 H24 B2 Fe N10'
_chemical_formula_weight 530.00
_chemical_melting_point ?
_chemical_name_common
;2,2'-Phenanthroline-bis(di(hydro)bis(1-pyrazolyl)borate
iron(ii)
;
_chemical_name_systematic
;
2,2'-Phenanthroline-bis[di(hydro)bis(1-pyrazolyl)borate
iron(II)
;
_space_group_IT_number 2
_symmetry_cell_setting triclinic
_symmetry_space_group_name_Hall '-P 1'
_symmetry_space_group_name_H-M 'P -1'
_atom_sites_solution_hydrogens difmap
_atom_sites_solution_primary direct
_atom_sites_solution_secondary difmap
_audit_creation_method SHELXL-97
_cell_angle_alpha 67.473(15)
_cell_angle_beta 110.377(15)
_cell_angle_gamma 93.505(11)
_cell_formula_units_Z 2
_cell_length_a 10.727(7)
_cell_length_b 12.415(8)
_cell_length_c 10.712(6)
_cell_measurement_reflns_used 858
_cell_measurement_temperature 30(2)
_cell_measurement_theta_max 58.320
_cell_measurement_theta_min 5.178
_cell_volume 1231.0(13)
_computing_cell_refinement 'SMART-NT V6.1 (Bruker, 2000)'
_computing_data_collection 'SMART-NT V6.1 (Bruker, 2000)'
_computing_data_reduction 'SMART-NT V6.1 (Bruker, 2000)'
_computing_molecular_graphics 'Bruker SHELXTL'
_computing_publication_material 'Bruker SHELXTL'
_computing_structure_refinement 'SHELXL-97 (Sheldrick, 1997)'
_computing_structure_solution 'SHELXS-97 (Sheldrick, 1997)'
_diffrn_ambient_temperature 30(2)
_diffrn_detector_area_resol_mean 8
_diffrn_measured_fraction_theta_full 0.799
_diffrn_measured_fraction_theta_max 0.799
_diffrn_measurement_device_type 'Bruker ProteumM with Bede Microsource'
_diffrn_measurement_method \w-scans
_diffrn_radiation_monochromator graphite
_diffrn_radiation_source 'micro-focus X-ray source'
_diffrn_radiation_type MoK\a
_diffrn_radiation_wavelength 0.71073
_diffrn_reflns_av_R_equivalents 0.0302
_diffrn_reflns_av_sigmaI/netI 0.1196
_diffrn_reflns_limit_h_max 8
_diffrn_reflns_limit_h_min -14
_diffrn_reflns_limit_k_max 14
_diffrn_reflns_limit_k_min -16
_diffrn_reflns_limit_l_max 14
_diffrn_reflns_limit_l_min -12
_diffrn_reflns_number 5599
_diffrn_reflns_theta_full 29.27
_diffrn_reflns_theta_max 29.27
_diffrn_reflns_theta_min 2.59
_exptl_absorpt_coefficient_mu 0.648
_exptl_absorpt_correction_T_max 0.9500
_exptl_absorpt_correction_T_min 0.9090
_exptl_absorpt_correction_type integration
_exptl_absorpt_process_details 'XPREP (SHELXTL,1997)'
_exptl_crystal_colour clear_intense_red
_exptl_crystal_density_diffrn 1.430
_exptl_crystal_density_meas ?
_exptl_crystal_density_method .
_exptl_crystal_description block
_exptl_crystal_F_000 548
_exptl_crystal_size_max 0.15
_exptl_crystal_size_mid 0.12
_exptl_crystal_size_min 0.08
_refine_diff_density_max 1.152
_refine_diff_density_min -0.999
_refine_diff_density_rms 0.110
_refine_ls_extinction_method none
_refine_ls_goodness_of_fit_ref 1.014
_refine_ls_hydrogen_treatment mixed
_refine_ls_matrix_type full
_refine_ls_number_parameters 350
_refine_ls_number_reflns 5369
_refine_ls_number_restraints 6
_refine_ls_restrained_S_all 1.014
_refine_ls_R_factor_all 0.1259
_refine_ls_R_factor_gt 0.0798
_refine_ls_shift/su_max 0.000
_refine_ls_shift/su_mean 0.000
_refine_ls_structure_factor_coef Fsqd
_refine_ls_weighting_details 'calc w=1/[\s^2^(Fo^2^)+(0.0865P)^2^+0.0000P] where P=(Fo^2^+2Fc^2^)/3'
_refine_ls_weighting_scheme calc
_refine_ls_wR_factor_gt 0.1620
_refine_ls_wR_factor_ref 0.1818
_reflns_number_gt 3534
_reflns_number_total 5369
_reflns_threshold_expression >2sigma(I)
_cod_data_source_file b403179b.txt
_cod_data_source_block phen4
_cod_depositor_comments
;
The following automatic conversions were performed:
'_symmetry_cell_setting' value 'Triclinic' changed to 'triclinic'
according to '/home/saulius/struct/CIF-dictionaries/cif_core.dic'
dictionary named 'cif_core.dic' version 2.4.1 from
2010-06-29.

'_exptl_absorpt_correction_type' value 'Integration' changed
to 'integration' according to
'/home/saulius/struct/CIF-dictionaries/cif_core.dic' dictionary named
'cif_core.dic' version 2.4.1 from 2010-06-29.

Automatic conversion script
Id: cif_fix_enum 1527 2010-12-29 10:47:43Z saulius 

The following automatic conversions were performed:

'_chemical_melting_point' value 'not measured' was changed to '?' -
the value is undefined or not given.

Automatic conversion script
Id: cif_fix_values 1646 2011-03-28 12:23:43Z adriana 
;
_cod_original_sg_symbol_H-M P-1
_cod_database_code 7102695

loop_
_symmetry_equiv_pos_as_xyz
'x, y, z'
'-x, -y, -z'

loop_
_atom_site_label
_atom_site_type_symbol
_atom_site_fract_x
_atom_site_fract_y
_atom_site_fract_z
_atom_site_U_iso_or_equiv
_atom_site_adp_type
_atom_site_occupancy
_atom_site_symmetry_multiplicity
_atom_site_calc_flag
_atom_site_refinement_flags
Fe1 Fe -1.23459(7) 0.76514(6) -1.24278(7) 0.00987(18) Uani 1 1 d .
B1 B -1.3107(5) 0.6689(5) -0.9261(6) 0.0156(11) Uani 1 1 d .
H11B H -1.208(5) 0.686(4) -0.872(5) 0.013(13) Uiso 1 1 d .
H12B H -1.372(5) 0.637(4) -0.858(5) 0.011(12) Uiso 1 1 d .
B2 B -1.3157(6) 0.7254(5) -1.5648(6) 0.0176(12) Uani 1 1 d .
H21B H -1.292(5) 0.815(5) -1.609(5) 0.017(13) Uiso 1 1 d .
H22B H -1.341(5) 0.692(5) -1.643(6) 0.021(14) Uiso 1 1 d .
N11 N -1.0486(4) 0.7864(3) -1.0856(4) 0.0118(8) Uani 1 1 d .
N12 N -1.2574(4) 0.5961(3) -1.0994(4) 0.0134(8) Uani 1 1 d .
N13 N -1.3510(4) 0.8460(3) -1.1659(4) 0.0143(8) Uani 1 1 d .
N14 N -1.3072(4) 0.5773(3) -0.9918(4) 0.0135(8) Uani 1 1 d .
N15 N -1.3862(4) 0.7866(3) -1.0486(4) 0.0128(8) Uani 1 1 d .
N21 N -1.1721(4) 0.9344(3) -1.3573(4) 0.0121(8) Uani 1 1 d .
N22 N -1.4216(4) 0.7581(3) -1.4033(4) 0.0142(8) Uani 1 1 d .
N23 N -1.1278(4) 0.6785(3) -1.3212(4) 0.0140(8) Uani 1 1 d .
N24 N -1.4275(4) 0.7122(4) -1.5029(4) 0.0194(9) Uani 1 1 d .
N25 N -1.1850(4) 0.6558(3) -1.4434(4) 0.0149(8) Uani 1 1 d .
C11 C -0.9888(4) 0.7121(4) -0.9496(5) 0.0124(9) Uani 1 1 d .
H11 H -1.0212 0.6371 -0.9185 0.015 Uiso 1 1 calc R
C12 C -0.8809(4) 0.7392(4) -0.8503(5) 0.0127(9) Uani 1 1 d .
H12 H -0.8426 0.6843 -0.7536 0.015 Uiso 1 1 calc R
C13 C -0.8309(4) 0.8460(4) -0.8944(5) 0.0133(9) Uani 1 1 d .
H13 H -0.7575 0.8660 -0.8286 0.016 Uiso 1 1 calc R
C14 C -0.8894(4) 0.9260(4) -1.0384(5) 0.0123(9) Uani 1 1 d .
C15 C -0.9998(4) 0.8922(4) -1.1288(5) 0.0104(9) Uani 1 1 d .
C16 C -1.2636(4) 0.4965(4) -1.1195(5) 0.0150(10) Uani 1 1 d .
H16 H -1.2362 0.4852 -1.1892 0.018 Uiso 1 1 calc R
C17 C -1.3151(5) 0.4110(4) -1.0265(5) 0.0172(10) Uani 1 1 d .
H17 H -1.3292 0.3329 -1.0191 0.021 Uiso 1 1 calc R
C18 C -1.3412(5) 0.4662(4) -0.9472(5) 0.0165(10) Uani 1 1 d .
H18 H -1.3774 0.4315 -0.8729 0.020 Uiso 1 1 calc R
C19 C -1.4249(5) 0.9493(4) -1.2346(5) 0.0160(10) Uani 1 1 d .
H19 H -1.4217 1.0087 -1.3213 0.019 Uiso 1 1 calc R
C21 C -1.2261(5) 1.0040(4) -1.4967(5) 0.0156(10) Uani 1 1 d .
H21 H -1.3042 0.9819 -1.5546 0.019 Uiso 1 1 calc R
C22 C -1.1738(5) 1.1082(4) -1.5625(5) 0.0169(10) Uani 1 1 d .
H22 H -1.2126 1.1520 -1.6635 0.020 Uiso 1 1 calc R
C23 C -1.0674(5) 1.1457(4) -1.4807(5) 0.0157(10) Uani 1 1 d .
H23 H -1.0329 1.2175 -1.5229 0.019 Uiso 1 1 calc R
C24 C -1.0080(5) 1.0759(4) -1.3306(5) 0.0143(10) Uani 1 1 d .
C25 C -1.0623(4) 0.9702(4) -1.2769(5) 0.0112(9) Uani 1 1 d .
C26 C -1.5378(5) 0.7396(4) -1.3805(5) 0.0163(10) Uani 1 1 d .
H26 H -1.5616 0.7620 -1.3158 0.020 Uiso 1 1 calc R
C27 C -1.6191(5) 0.6824(5) -1.4657(6) 0.0241(12) Uani 1 1 d .
H27 H -1.7063 0.6594 -1.4710 0.029 Uiso 1 1 calc R
C28 C -1.5443(5) 0.6672(5) -1.5399(6) 0.0210(11) Uani 1 1 d U
H28 H -1.5716 0.6303 -1.6071 0.025 Uiso 1 1 calc R
C29 C -1.0104(5) 0.6129(4) -1.2496(5) 0.0158(10) Uani 1 1 d .
H29 H -0.9486 0.6110 -1.1600 0.019 Uiso 1 1 calc R
C110 C -1.5070(5) 0.9576(4) -1.1619(6) 0.0180(10) Uani 1 1 d .
H110 H -1.5684 1.0211 -1.1874 0.022 Uiso 1 1 calc R
C111 C -1.4787(4) 0.8532(4) -1.0451(5) 0.0151(10) Uani 1 1 d .
H111 H -1.5181 0.8311 -0.9729 0.018 Uiso 1 1 calc R
C112 C -0.8421(5) 1.0380(4) -1.0950(5) 0.0142(10) Uani 1 1 d .
H112 H -0.7702 1.0627 -1.0327 0.017 Uiso 1 1 calc R
C210 C -0.9912(5) 0.5478(4) -1.3242(5) 0.0189(11) Uani 1 1 d .
H210 H -0.9171 0.4950 -1.2970 0.023 Uiso 1 1 calc R
C211 C -1.1045(5) 0.5780(4) -1.4459(6) 0.0204(11) Uani 1 1 d .
H211 H -1.1230 0.5487 -1.5198 0.024 Uiso 1 1 calc R
C212 C -0.8981(5) 1.1100(4) -1.2365(5) 0.0152(10) Uani 1 1 d .
H212 H -0.8637 1.1833 -1.2725 0.018 Uiso 1 1 calc R

loop_
_atom_site_aniso_label
_atom_site_aniso_U_11
_atom_site_aniso_U_22
_atom_site_aniso_U_33
_atom_site_aniso_U_23
_atom_site_aniso_U_13
_atom_site_aniso_U_12
Fe1 0.0088(3) 0.0115(3) 0.0084(3) -0.0049(2) 0.0011(3) -0.0024(2)
B1 0.016(3) 0.015(3) 0.018(3) -0.009(2) 0.006(2) -0.004(2)
B2 0.020(3) 0.023(3) 0.014(3) -0.012(2) 0.005(2) -0.003(2)
N11 0.0144(19) 0.0086(19) 0.016(2) -0.0070(15) 0.0067(17) -0.0017(14)
N12 0.0084(18) 0.018(2) 0.015(2) -0.0090(16) 0.0029(16) -0.0029(15)
N13 0.0126(19) 0.013(2) 0.018(2) -0.0088(16) 0.0024(17) -0.0026(15)
N14 0.0111(18) 0.016(2) 0.013(2) -0.0064(16) 0.0033(16) -0.0032(15)
N15 0.0130(19) 0.014(2) 0.015(2) -0.0092(16) 0.0045(17) -0.0039(15)
N21 0.0105(18) 0.016(2) 0.0078(19) -0.0048(16) 0.0006(16) -0.0014(15)
N22 0.016(2) 0.019(2) 0.013(2) -0.0107(17) 0.0060(17) -0.0057(16)
N23 0.0141(19) 0.017(2) 0.012(2) -0.0067(16) 0.0050(17) -0.0033(15)
N24 0.013(2) 0.030(2) 0.016(2) -0.0147(19) -0.0002(18) -0.0039(17)
N25 0.018(2) 0.017(2) 0.015(2) -0.0112(17) 0.0066(18) -0.0049(16)
C11 0.013(2) 0.010(2) 0.013(2) -0.0030(18) 0.0035(19) 0.0005(17)
C12 0.012(2) 0.015(2) 0.012(2) -0.0077(18) 0.0023(19) 0.0010(17)
C13 0.012(2) 0.014(2) 0.013(2) -0.0071(18) 0.0022(19) -0.0027(17)
C14 0.014(2) 0.009(2) 0.014(2) -0.0040(17) 0.004(2) 0.0011(16)
C15 0.012(2) 0.008(2) 0.012(2) -0.0055(17) 0.0023(19) -0.0007(16)
C16 0.010(2) 0.021(3) 0.013(2) -0.0114(19) -0.0010(19) -0.0038(18)
C17 0.014(2) 0.011(2) 0.025(3) -0.008(2) 0.004(2) -0.0044(18)
C18 0.014(2) 0.014(2) 0.020(3) -0.0061(19) 0.006(2) -0.0044(18)
C19 0.015(2) 0.014(2) 0.017(2) -0.0088(19) 0.000(2) -0.0027(18)
C21 0.013(2) 0.015(2) 0.013(2) -0.0025(19) 0.000(2) 0.0040(18)
C22 0.018(2) 0.019(3) 0.010(2) -0.0035(19) 0.004(2) 0.0008(19)
C23 0.023(3) 0.012(2) 0.016(2) -0.0044(18) 0.012(2) -0.0018(18)
C24 0.017(2) 0.013(2) 0.016(2) -0.0042(19) 0.010(2) -0.0004(18)
C25 0.011(2) 0.010(2) 0.013(2) -0.0045(17) 0.0048(19) 0.0010(16)
C26 0.013(2) 0.021(3) 0.017(2) -0.011(2) 0.004(2) -0.0020(18)
C27 0.013(2) 0.036(3) 0.028(3) -0.021(3) 0.003(2) -0.007(2)
C28 0.016(2) 0.030(3) 0.017(2) -0.019(2) -0.0035(19) -0.0033(19)
C29 0.013(2) 0.016(2) 0.016(2) -0.0026(19) 0.007(2) -0.0043(18)
C110 0.014(2) 0.016(2) 0.026(3) -0.014(2) 0.002(2) -0.0005(18)
C111 0.011(2) 0.025(3) 0.018(3) -0.018(2) 0.004(2) -0.0067(18)
C112 0.017(2) 0.010(2) 0.019(3) -0.0079(19) 0.008(2) -0.0054(17)
C210 0.017(2) 0.016(2) 0.022(3) -0.004(2) 0.010(2) -0.0008(19)
C211 0.024(3) 0.019(3) 0.027(3) -0.012(2) 0.017(2) -0.007(2)
C212 0.018(2) 0.012(2) 0.017(3) -0.0069(19) 0.007(2) -0.0037(18)

loop_
_atom_type_symbol
_atom_type_description
_atom_type_scat_dispersion_real
_atom_type_scat_dispersion_imag
_atom_type_scat_source
C C 0.0033 0.0016 'International Tables Vol C Tables 4.2.6.8 and 6.1.1.4'
H H 0.0000 0.0000 'International Tables Vol C Tables 4.2.6.8 and 6.1.1.4'
B B 0.0013 0.0007 'International Tables Vol C Tables 4.2.6.8 and 6.1.1.4'
N N 0.0061 0.0033 'International Tables Vol C Tables 4.2.6.8 and 6.1.1.4'
Fe Fe 0.3463 0.8444 'International Tables Vol C Tables 4.2.6.8 and 6.1.1.4'

loop_
_geom_angle_atom_site_label_1
_geom_angle_atom_site_label_2
_geom_angle_atom_site_label_3
_geom_angle
N12 Fe1 N22 89.60(15)
N12 Fe1 N23 87.81(15)
N22 Fe1 N23 90.61(15)
N12 Fe1 N13 90.21(15)
N22 Fe1 N13 86.88(15)
N23 Fe1 N13 176.81(15)
N12 Fe1 N21 168.67(14)
N22 Fe1 N21 101.63(15)
N23 Fe1 N21 90.61(15)
N13 Fe1 N21 91.82(15)
N12 Fe1 N11 93.90(15)
N22 Fe1 N11 175.70(15)
N23 Fe1 N11 92.01(15)
N13 Fe1 N11 90.61(15)
N21 Fe1 N11 74.94(14)
N14 B1 N15 110.0(4)
N14 B1 H11B 109(3)
N15 B1 H11B 109(3)
N14 B1 H12B 107(3)
N15 B1 H12B 105(2)
H11B B1 H12B 116(4)
N24 B2 N25 109.8(4)
N24 B2 H21B 114(3)
N25 B2 H21B 106(3)
N24 B2 H22B 110(3)
N25 B2 H22B 108(3)
H21B B2 H22B 109(4)
C11 N11 C15 117.7(4)
C11 N11 Fe1 126.8(3)
C15 N11 Fe1 115.1(3)
C16 N12 N14 106.2(4)
C16 N12 Fe1 127.3(3)
N14 N12 Fe1 124.1(3)
C19 N13 N15 105.8(4)
C19 N13 Fe1 129.1(3)
N15 N13 Fe1 123.5(3)
C18 N14 N12 109.0(4)
C18 N14 B1 127.0(4)
N12 N14 B1 123.9(4)
C111 N15 N13 109.5(4)
C111 N15 B1 126.5(4)
N13 N15 B1 123.2(4)
C21 N21 C25 116.7(4)
C21 N21 Fe1 127.8(3)
C25 N21 Fe1 115.5(3)
C26 N22 N24 106.1(4)
C26 N22 Fe1 124.3(3)
N24 N22 Fe1 121.9(3)
C29 N23 N25 105.6(4)
C29 N23 Fe1 128.7(3)
N25 N23 Fe1 123.9(3)
C28 N24 N22 109.7(4)
C28 N24 B2 128.9(4)
N22 N24 B2 121.2(4)
C211 N25 N23 110.0(4)
C211 N25 B2 127.9(4)
N23 N25 B2 121.7(4)
N11 C11 C12 123.2(4)
N11 C11 H11 118.4
C12 C11 H11 118.4
C13 C12 C11 119.1(4)
C13 C12 H12 120.5
C11 C12 H12 120.5
C12 C13 C14 119.4(4)
C12 C13 H13 120.3
C14 C13 H13 120.3
C15 C14 C13 117.3(4)
C15 C14 C112 119.3(4)
C13 C14 C112 123.4(4)
N11 C15 C14 123.3(4)
N11 C15 C25 117.2(4)
C14 C15 C25 119.5(4)
N12 C16 C17 111.8(4)
N12 C16 H16 124.1
C17 C16 H16 124.1
C18 C17 C16 103.8(4)
C18 C17 H17 128.1
C16 C17 H17 128.1
N14 C18 C17 109.3(4)
N14 C18 H18 125.4
C17 C18 H18 125.4
N13 C19 C110 111.1(4)
N13 C19 H19 124.4
C110 C19 H19 124.4
N21 C21 C22 123.6(4)
N21 C21 H21 118.2
C22 C21 H21 118.2
C23 C22 C21 119.4(4)
C23 C22 H22 120.3
C21 C22 H22 120.3
C22 C23 C24 119.0(4)
C22 C23 H23 120.5
C24 C23 H23 120.5
C25 C24 C212 120.1(4)
C25 C24 C23 117.2(4)
C212 C24 C23 122.7(4)
N21 C25 C24 123.8(4)
N21 C25 C15 116.7(4)
C24 C25 C15 119.5(4)
N22 C26 C27 110.4(4)
N22 C26 H26 124.8
C27 C26 H26 124.8
C28 C27 C26 104.5(4)
C28 C27 H27 127.8
C26 C27 H27 127.8
N24 C28 C27 109.4(4)
N24 C28 H28 125.3
C27 C28 H28 125.3
N23 C29 C210 111.2(4)
N23 C29 H29 124.4
C210 C29 H29 124.4
C111 C110 C19 104.1(4)
C111 C110 H110 128.0
C19 C110 H110 128.0
N15 C111 C110 109.4(4)
N15 C111 H111 125.3
C110 C111 H111 125.3
C212 C112 C14 121.2(4)
C212 C112 H112 119.4
C14 C112 H112 119.4
C211 C210 C29 104.0(4)
C211 C210 H210 128.0
C29 C210 H210 128.0
N25 C211 C210 109.2(5)
N25 C211 H211 125.4
C210 C211 H211 125.4
C112 C212 C24 120.2(4)
C112 C212 H212 119.9
C24 C212 H212 119.9

loop_
_geom_bond_atom_site_label_1
_geom_bond_atom_site_label_2
_geom_bond_distance
Fe1 N12 2.134(4)
Fe1 N22 2.163(4)
Fe1 N23 2.166(4)
Fe1 N13 2.179(4)
Fe1 N21 2.190(4)
Fe1 N11 2.196(4)
B1 N14 1.558(7)
B1 N15 1.565(7)
B1 H11B 1.10(5)
B1 H12B 1.10(5)
B2 N24 1.533(7)
B2 N25 1.556(7)
B2 H21B 1.08(5)
B2 H22B 1.02(5)
N11 C11 1.333(6)
N11 C15 1.353(6)
N12 C16 1.327(6)
N12 N14 1.369(5)
N13 C19 1.345(6)
N13 N15 1.362(5)
N14 C18 1.349(6)
N15 C111 1.348(6)
N21 C21 1.335(6)
N21 C25 1.360(6)
N22 C26 1.341(6)
N22 N24 1.372(6)
N23 C29 1.345(6)
N23 N25 1.367(6)
N24 C28 1.334(6)
N25 C211 1.348(6)
C11 C12 1.398(6)
C11 H11 0.9500
C12 C13 1.370(6)
C12 H12 0.9500
C13 C14 1.410(6)
C13 H13 0.9500
C14 C15 1.403(6)
C14 C112 1.429(6)
C15 C25 1.437(6)
C16 C17 1.388(7)
C16 H16 0.9500
C17 C18 1.379(7)
C17 H17 0.9500
C18 H18 0.9500
C19 C110 1.393(7)
C19 H19 0.9500
C21 C22 1.404(7)
C21 H21 0.9500
C22 C23 1.356(7)
C22 H22 0.9500
C23 C24 1.424(6)
C23 H23 0.9500
C24 C25 1.398(6)
C24 C212 1.423(7)
C26 C27 1.401(7)
C26 H26 0.9500
C27 C28 1.374(7)
C27 H27 0.9500
C28 H28 0.9500
C29 C210 1.402(7)
C29 H29 0.9500
C110 C111 1.371(7)
C110 H110 0.9500
C111 H111 0.9500
C112 C212 1.360(6)
C112 H112 0.9500
C210 C211 1.376(7)
C210 H210 0.9500
C211 H211 0.9500
C212 H212 0.9500

loop_
_geom_torsion_atom_site_label_1
_geom_torsion_atom_site_label_2
_geom_torsion_atom_site_label_3
_geom_torsion_atom_site_label_4
_geom_torsion
N12 Fe1 N11 C11 -2.8(4)
N22 Fe1 N11 C11 141.8(19)
N23 Fe1 N11 C11 -90.7(4)
N13 Fe1 N11 C11 87.5(4)
N21 Fe1 N11 C11 179.2(4)
N12 Fe1 N11 C15 -174.8(3)
N22 Fe1 N11 C15 -30(2)
N23 Fe1 N11 C15 97.2(3)
N13 Fe1 N11 C15 -84.6(3)
N21 Fe1 N11 C15 7.1(3)
N22 Fe1 N12 C16 61.8(4)
N23 Fe1 N12 C16 -28.8(4)
N13 Fe1 N12 C16 148.7(4)
N21 Fe1 N12 C16 -110.9(8)
N11 Fe1 N12 C16 -120.7(4)
N22 Fe1 N12 N14 -97.8(3)
N23 Fe1 N12 N14 171.6(3)
N13 Fe1 N12 N14 -10.9(3)
N21 Fe1 N12 N14 89.5(8)
N11 Fe1 N12 N14 79.7(3)
N12 Fe1 N13 C19 -153.6(4)
N22 Fe1 N13 C19 -64.0(4)
N23 Fe1 N13 C19 -102(3)
N21 Fe1 N13 C19 37.6(4)
N11 Fe1 N13 C19 112.5(4)
N12 Fe1 N13 N15 10.4(3)
N22 Fe1 N13 N15 100.0(3)
N23 Fe1 N13 N15 62(3)
N21 Fe1 N13 N15 -158.5(3)
N11 Fe1 N13 N15 -83.5(3)
C16 N12 N14 C18 0.8(5)
Fe1 N12 N14 C18 164.0(3)
C16 N12 N14 B1 176.1(4)
Fe1 N12 N14 B1 -20.7(6)
N15 B1 N14 C18 -130.1(5)
N15 B1 N14 N12 55.5(6)
C19 N13 N15 C111 -0.7(5)
Fe1 N13 N15 C111 -167.8(3)
C19 N13 N15 B1 -171.3(4)
Fe1 N13 N15 B1 21.6(6)
N14 B1 N15 C111 135.4(4)
N14 B1 N15 N13 -55.7(5)
N12 Fe1 N21 C21 163.2(7)
N22 Fe1 N21 C21 -9.4(4)
N23 Fe1 N21 C21 81.3(4)
N13 Fe1 N21 C21 -96.6(4)
N11 Fe1 N21 C21 173.2(4)
N12 Fe1 N21 C25 -14.4(10)
N22 Fe1 N21 C25 173.0(3)
N23 Fe1 N21 C25 -96.3(3)
N13 Fe1 N21 C25 85.8(3)
N11 Fe1 N21 C25 -4.3(3)
N12 Fe1 N22 C26 55.4(4)
N23 Fe1 N22 C26 143.2(4)
N13 Fe1 N22 C26 -34.9(4)
N21 Fe1 N22 C26 -126.1(4)
N11 Fe1 N22 C26 -89(2)
N12 Fe1 N22 N24 -89.7(3)
N23 Fe1 N22 N24 -1.9(3)
N13 Fe1 N22 N24 -180.0(3)
N21 Fe1 N22 N24 88.8(3)
N11 Fe1 N22 N24 125.6(19)
N12 Fe1 N23 C29 -64.7(4)
N22 Fe1 N23 C29 -154.3(4)
N13 Fe1 N23 C29 -116(3)
N21 Fe1 N23 C29 104.0(4)
N11 Fe1 N23 C29 29.1(4)
N12 Fe1 N23 N25 97.4(3)
N22 Fe1 N23 N25 7.8(3)
N13 Fe1 N23 N25 46(3)
N21 Fe1 N23 N25 -93.8(3)
N11 Fe1 N23 N25 -168.8(3)
C26 N22 N24 C28 0.2(5)
Fe1 N22 N24 C28 150.7(3)
C26 N22 N24 B2 175.3(4)
Fe1 N22 N24 B2 -34.2(6)
N25 B2 N24 C28 -119.7(5)
N25 B2 N24 N22 66.2(6)
C29 N23 N25 C211 0.2(5)
Fe1 N23 N25 C211 -165.4(3)
C29 N23 N25 B2 -173.0(4)
Fe1 N23 N25 B2 21.4(6)
N24 B2 N25 C211 129.7(5)
N24 B2 N25 N23 -58.4(6)
C15 N11 C11 C12 1.1(6)
Fe1 N11 C11 C12 -170.8(3)
N11 C11 C12 C13 -1.6(7)
C11 C12 C13 C14 0.1(7)
C12 C13 C14 C15 1.8(6)
C12 C13 C14 C112 -178.4(4)
C11 N11 C15 C14 0.9(6)
Fe1 N11 C15 C14 173.8(3)
C11 N11 C15 C25 178.1(4)
Fe1 N11 C15 C25 -9.1(5)
C13 C14 C15 N11 -2.3(7)
C112 C14 C15 N11 177.8(4)
C13 C14 C15 C25 -179.4(4)
C112 C14 C15 C25 0.7(6)
N14 N12 C16 C17 -0.7(5)
Fe1 N12 C16 C17 -163.2(3)
N12 C16 C17 C18 0.4(5)
N12 N14 C18 C17 -0.6(5)
B1 N14 C18 C17 -175.7(4)
C16 C17 C18 N14 0.1(5)
N15 N13 C19 C110 0.5(5)
Fe1 N13 C19 C110 166.7(3)
C25 N21 C21 C22 1.6(7)
Fe1 N21 C21 C22 -176.0(4)
N21 C21 C22 C23 -4.1(7)
C21 C22 C23 C24 2.4(7)
C22 C23 C24 C25 1.4(7)
C22 C23 C24 C212 -178.6(4)
C21 N21 C25 C24 2.6(7)
Fe1 N21 C25 C24 -179.5(3)
C21 N21 C25 C15 -176.7(4)
Fe1 N21 C25 C15 1.2(5)
C212 C24 C25 N21 175.9(4)
C23 C24 C25 N21 -4.1(7)
C212 C24 C25 C15 -4.8(7)
C23 C24 C25 C15 175.2(4)
N11 C15 C25 N21 5.3(6)
C14 C15 C25 N21 -177.4(4)
N11 C15 C25 C24 -174.0(4)
C14 C15 C25 C24 3.2(6)
N24 N22 C26 C27 -0.4(5)
Fe1 N22 C26 C27 -150.0(4)
N22 C26 C27 C28 0.4(6)
N22 N24 C28 C27 0.1(6)
B2 N24 C28 C27 -174.5(5)
C26 C27 C28 N24 -0.3(6)
N25 N23 C29 C210 -0.1(5)
Fe1 N23 C29 C210 164.5(3)
N13 C19 C110 C111 -0.1(5)
N13 N15 C111 C110 0.7(5)
B1 N15 C111 C110 170.8(4)
C19 C110 C111 N15 -0.3(5)
C15 C14 C112 C212 -3.2(7)
C13 C14 C112 C212 177.0(4)
N23 C29 C210 C211 0.0(5)
N23 N25 C211 C210 -0.2(5)
B2 N25 C211 C210 172.5(4)
C29 C210 C211 N25 0.1(5)
C14 C112 C212 C24 1.6(7)
C25 C24 C212 C112 2.4(7)
C23 C24 C212 C112 -177.6(4)
